data_4029200
loop_
_publ_author_name
'Sorto, Nohemy A.'
'Di Maso, Michael J.'
'Mu\~noz, Manuel A'
'Dougherty, Ryan J.'
'Fettinger, James C.'
'Shaw, Jared T.'

_publ_section_title
;
 Diastereoselective Synthesis of \g- and \d-Lactams from Imines and
 Sulfone-Substituted Anhydrides.
;
_journal_issue 6
_journal_name_full 'The Journal of organic chemistry'
_journal_page_first 2601
_journal_page_last 2610
_journal_paper_doi 10.1021/jo500050n
_journal_volume 79
_journal_year 2014
_chemical_formula_moiety 'C22 H27 N O6 S'
_chemical_formula_sum 'C22 H27 N O6 S'
_chemical_formula_weight 433.50
_chemical_name_systematic
; 
 ? 
;
_space_group_crystal_system triclinic
_space_group_IT_number 2
_space_group_name_Hall '-P 1'
_space_group_name_H-M_alt 'P -1'
_symmetry_space_group_name_Hall '-P 1'
_symmetry_space_group_name_H-M 'P -1'
_atom_sites_solution_hydrogens difmap
_audit_creation_method SHELXL-2013
_cell_angle_alpha 87.1409(13)
_cell_angle_beta 80.4019(14)
_cell_angle_gamma 85.7471(13)
_cell_formula_units_Z 2
_cell_length_a 7.6276(8)
_cell_length_b 10.0615(10)
_cell_length_c 13.8356(14)
_cell_measurement_reflns_used 9883
_cell_measurement_temperature 90(2)
_cell_measurement_theta_max 30.54
_cell_measurement_theta_min 2.48
_cell_volume 1043.31(18)
_computing_cell_refinement 'SAINT (8.27b) (Bruker, 2012)'
_computing_data_collection 'Apex2 (2012.4-3) (Bruker, 2012)'
_computing_data_reduction 'SAINT (8.27b) (Bruker, 2012)'
_computing_molecular_graphics 'Bruker SHELXTL'
_computing_publication_material 'Bruker SHELXTL'
_computing_structure_refinement 'SHELXL-2013 (Sheldrick, 2013)'
_computing_structure_solution 'SHELXM-97 (Sheldrick, 2008)'
_diffrn_ambient_temperature 90(2)
_diffrn_measured_fraction_theta_full 0.998
_diffrn_measured_fraction_theta_max 0.998
_diffrn_measurement_device_type 'Bruker APEX-II CCD'
_diffrn_measurement_method '\f and \w scans'
_diffrn_radiation_type MoK\a
_diffrn_radiation_wavelength 0.71073
_diffrn_reflns_av_R_equivalents 0.0104
_diffrn_reflns_av_unetI/netI 0.0162
_diffrn_reflns_Laue_measured_fraction_full 0.998
_diffrn_reflns_Laue_measured_fraction_max 0.998
_diffrn_reflns_limit_h_max 9
_diffrn_reflns_limit_h_min -9
_diffrn_reflns_limit_k_max 13
_diffrn_reflns_limit_k_min -13
_diffrn_reflns_limit_l_max 17
_diffrn_reflns_limit_l_min -17
_diffrn_reflns_number 9434
_diffrn_reflns_point_group_measured_fraction_full 0.998
_diffrn_reflns_point_group_measured_fraction_max 0.998
_diffrn_reflns_theta_full 25.242
_diffrn_reflns_theta_max 27.498
_diffrn_reflns_theta_min 1.494
_exptl_absorpt_coefficient_mu 0.195
_exptl_absorpt_correction_T_max 0.9634
_exptl_absorpt_correction_T_min 0.8741
_exptl_absorpt_correction_type multi-scan
_exptl_absorpt_process_details 'SADABS 2012/1 (Sheldrick, 2012)'
_exptl_crystal_colour colourless
_exptl_crystal_density_diffrn 1.380
_exptl_crystal_description Block
_exptl_crystal_F_000 460
_exptl_crystal_size_max 0.418
_exptl_crystal_size_mid 0.237
_exptl_crystal_size_min 0.130
_refine_diff_density_max 0.402
_refine_diff_density_min -0.382
_refine_diff_density_rms 0.043
_refine_ls_extinction_method none
_refine_ls_goodness_of_fit_ref 1.032
_refine_ls_hydrogen_treatment refall
_refine_ls_matrix_type full
_refine_ls_number_parameters 379
_refine_ls_number_reflns 4764
_refine_ls_number_restraints 0
_refine_ls_restrained_S_all 1.032
_refine_ls_R_factor_all 0.0297
_refine_ls_R_factor_gt 0.0284
_refine_ls_shift/su_max 0.001
_refine_ls_shift/su_mean 0.000
_refine_ls_structure_factor_coef Fsqd
_refine_ls_weighting_details 'w=1/[\s^2^(Fo^2^)+(0.0398P)^2^+0.4582P] where P=(Fo^2^+2Fc^2^)/3'
_refine_ls_weighting_scheme calc
_refine_ls_wR_factor_gt 0.0772
_refine_ls_wR_factor_ref 0.0783
_reflns_Friedel_coverage 0.000
_reflns_number_gt 4539
_reflns_number_total 4764
_reflns_threshold_expression 'I > 2\s(I)'
_cod_data_source_file jo500050n_si_006.cif
_cod_data_source_block JF2275FMI
_cod_depositor_comments
;
The following automatic conversions were performed:

'_exptl_absorpt_correction_type' value 'Multi-scan' changed to
'multi-scan' according to
/usr/data/users/saulius/crontab/automatic-downloads/current/ACS/lib/dictionaries/cif_core.dic
dictionary named 'cif_core.dic' version 2.4.2 from 2011-04-26.

Automatic conversion script
Id: cif_fix_values 2281 2013-09-26 08:29:07Z andrius 
;
_cod_database_code 4029200
_shelx_space_group_comment
; 
The symmetry employed for this shelxl refinement is uniquely defined 
by the following loop, which should always be used as a source of 
symmetry information in preference to the above space-group names. 
They are only intended as comments. 
;
_shelx_estimated_absorpt_t_min 0.923
_shelx_estimated_absorpt_t_max 0.975
_shelxl_version_number 2013-4

loop_
_space_group_symop_operation_xyz
'x, y, z'
'-x, -y, -z'

loop_
_atom_site_label
_atom_site_type_symbol
_atom_site_fract_x
_atom_site_fract_y
_atom_site_fract_z
_atom_site_U_iso_or_equiv
_atom_site_adp_type
_atom_site_occupancy
_atom_site_site_symmetry_order
_atom_site_calc_flag
S1 S 0.24296(3) 0.13700(2) 0.41949(2) 0.01337(7) Uani 1 1 d
C1 C 0.25401(13) -0.01790(9) 0.35790(7) 0.01167(18) Uani 1 1 d
H1 H 0.1331(18) -0.0418(13) 0.3662(9) 0.015(3) Uiso 1 1 d
O1 O 0.41789(10) 0.18854(8) 0.40215(6) 0.01851(16) Uani 1 1 d
C2 C 0.33749(12) -0.00288(9) 0.24897(7) 0.01100(18) Uani 1 1 d
H2 H 0.4345(17) 0.0536(13) 0.2441(9) 0.011(3) Uiso 1 1 d
N2 N 0.41652(11) -0.13256(8) 0.20928(6) 0.01221(16) Uani 1 1 d
O2 O 0.16012(11) 0.10999(8) 0.52011(5) 0.02000(17) Uani 1 1 d
C3 C 0.41213(13) -0.25369(10) 0.25675(7) 0.01486(19) Uani 1 1 d
O3 O 0.46024(12) -0.35727(8) 0.21225(6) 0.02412(18) Uani 1 1 d
C4 C 0.35263(14) -0.25724(10) 0.36776(7) 0.01519(19) Uani 1 1 d
H4 H 0.2265(18) -0.2787(13) 0.3780(10) 0.017(3) Uiso 1 1 d
C5 C 0.36503(13) -0.12156(10) 0.41060(7) 0.01363(19) Uani 1 1 d
H5A H 0.3218(17) -0.1243(13) 0.4798(10) 0.015(3) Uiso 1 1 d
H5B H 0.4893(19) -0.0978(13) 0.4024(10) 0.018(3) Uiso 1 1 d
C6 C 0.09679(13) 0.25157(10) 0.36458(7) 0.01481(19) Uani 1 1 d
C7 C 0.15545(15) 0.37639(11) 0.33205(8) 0.0184(2) Uani 1 1 d
H7 H 0.271(2) 0.3947(14) 0.3376(11) 0.023(3) Uiso 1 1 d
C8 C 0.03864(16) 0.46937(11) 0.29294(8) 0.0215(2) Uani 1 1 d
H8 H 0.080(2) 0.5580(16) 0.2705(11) 0.029(4) Uiso 1 1 d
C9 C -0.13218(15) 0.43623(11) 0.28501(8) 0.0214(2) Uani 1 1 d
H9 H -0.212(2) 0.5000(16) 0.2588(11) 0.028(4) Uiso 1 1 d
C10 C -0.18867(14) 0.31017(12) 0.31675(8) 0.0207(2) Uani 1 1 d
H10 H -0.305(2) 0.2875(15) 0.3118(11) 0.027(4) Uiso 1 1 d
C11 C -0.07449(14) 0.21721(11) 0.35751(8) 0.0173(2) Uani 1 1 d
H11 H -0.1131(18) 0.1305(14) 0.3782(10) 0.019(3) Uiso 1 1 d
C12 C 0.20837(12) 0.05963(10) 0.18467(7) 0.01143(18) Uani 1 1 d
C13 C 0.05068(13) 0.00014(10) 0.17640(7) 0.01236(18) Uani 1 1 d
O13 O 0.02428(9) -0.11770(7) 0.22943(5) 0.01483(15) Uani 1 1 d
C14 C -0.06879(13) 0.05822(10) 0.11853(7) 0.01419(19) Uani 1 1 d
H14 H -0.1715(19) 0.0186(14) 0.1093(10) 0.021(3) Uiso 1 1 d
C15 C -0.03013(13) 0.17834(10) 0.06759(7) 0.01411(19) Uani 1 1 d
O15 O -0.15419(10) 0.22610(8) 0.01121(6) 0.01915(17) Uani 1 1 d
C16 C 0.12413(13) 0.24123(10) 0.07330(7) 0.01374(19) Uani 1 1 d
H16 H 0.1493(18) 0.3239(14) 0.0389(10) 0.019(3) Uiso 1 1 d
C17 C 0.24325(13) 0.17935(10) 0.13143(7) 0.01223(18) Uani 1 1 d
O17 O 0.40091(9) 0.23055(7) 0.13988(5) 0.01583(15) Uani 1 1 d
C18 C -0.15290(14) -0.16128(11) 0.24666(8) 0.0187(2) Uani 1 1 d
H18A H -0.236(2) -0.0890(15) 0.2713(11) 0.025(4) Uiso 1 1 d
H18B H -0.153(2) -0.2332(15) 0.2959(11) 0.027(4) Uiso 1 1 d
H18C H -0.1821(19) -0.1924(14) 0.1855(11) 0.023(3) Uiso 1 1 d
C19 C -0.12708(15) 0.34952(11) -0.04213(9) 0.0212(2) Uani 1 1 d
H19A H -0.1358(19) 0.4250(15) 0.0024(11) 0.025(4) Uiso 1 1 d
H19B H -0.224(2) 0.3618(15) -0.0804(11) 0.027(4) Uiso 1 1 d
H19C H -0.013(2) 0.3471(15) -0.0852(11) 0.026(4) Uiso 1 1 d
C20 C 0.43347(14) 0.36256(10) 0.10110(8) 0.0179(2) Uani 1 1 d
H20A H 0.4462(19) 0.3677(14) 0.0296(11) 0.023(3) Uiso 1 1 d
H20B H 0.544(2) 0.3834(15) 0.1201(11) 0.024(4) Uiso 1 1 d
H20C H 0.340(2) 0.4257(15) 0.1304(11) 0.023(3) Uiso 1 1 d
C21 C 0.48570(14) -0.12649(11) 0.10401(7) 0.0153(2) Uani 1 1 d
H21A H 0.579(2) -0.1956(15) 0.0885(11) 0.024(3) Uiso 1 1 d
H21B H 0.5350(18) -0.0394(14) 0.0870(10) 0.018(3) Uiso 1 1 d
H21C H 0.3937(18) -0.1375(13) 0.0649(10) 0.019(3) Uiso 1 1 d
C22 C 0.46024(16) -0.36717(11) 0.41725(8) 0.0203(2) Uani 1 1 d
H22A H 0.457(2) -0.4524(16) 0.3881(11) 0.029(4) Uiso 1 1 d
H22B H 0.409(2) -0.3751(16) 0.4871(12) 0.033(4) Uiso 1 1 d
H22C H 0.583(2) -0.3482(15) 0.4107(11) 0.026(4) Uiso 1 1 d

loop_
_atom_site_aniso_label
_atom_site_aniso_U_11
_atom_site_aniso_U_22
_atom_site_aniso_U_33
_atom_site_aniso_U_23
_atom_site_aniso_U_13
_atom_site_aniso_U_12
S1 0.01520(13) 0.01448(12) 0.01092(12) -0.00152(8) -0.00296(9) -0.00175(9)
C1 0.0120(4) 0.0129(4) 0.0105(4) -0.0008(3) -0.0025(3) -0.0013(3)
O1 0.0181(4) 0.0195(4) 0.0200(4) -0.0016(3) -0.0070(3) -0.0049(3)
C2 0.0107(4) 0.0124(4) 0.0103(4) 0.0000(3) -0.0027(3) -0.0013(3)
N2 0.0118(4) 0.0143(4) 0.0106(4) -0.0012(3) -0.0022(3) 0.0001(3)
O2 0.0266(4) 0.0215(4) 0.0115(3) -0.0020(3) -0.0015(3) -0.0015(3)
C3 0.0149(5) 0.0154(5) 0.0157(5) -0.0006(4) -0.0065(4) -0.0015(4)
O3 0.0374(5) 0.0157(4) 0.0204(4) -0.0040(3) -0.0088(3) 0.0023(3)
C4 0.0172(5) 0.0142(5) 0.0146(5) 0.0021(4) -0.0044(4) -0.0021(4)
C5 0.0155(5) 0.0150(5) 0.0108(4) 0.0014(3) -0.0040(3) -0.0004(4)
C6 0.0165(5) 0.0149(5) 0.0124(4) -0.0024(3) -0.0009(4) 0.0012(4)
C7 0.0197(5) 0.0167(5) 0.0191(5) -0.0027(4) -0.0028(4) -0.0025(4)
C8 0.0268(6) 0.0152(5) 0.0219(5) -0.0005(4) -0.0026(4) -0.0006(4)
C9 0.0219(5) 0.0198(5) 0.0209(5) -0.0012(4) -0.0017(4) 0.0054(4)
C10 0.0143(5) 0.0240(5) 0.0225(5) -0.0020(4) 0.0000(4) 0.0010(4)
C11 0.0161(5) 0.0172(5) 0.0171(5) -0.0009(4) 0.0016(4) -0.0011(4)
C12 0.0108(4) 0.0139(4) 0.0097(4) -0.0004(3) -0.0023(3) 0.0000(3)
C13 0.0131(4) 0.0127(4) 0.0112(4) -0.0005(3) -0.0019(3) -0.0009(3)
O13 0.0123(3) 0.0157(3) 0.0175(3) 0.0044(3) -0.0053(3) -0.0046(3)
C14 0.0122(4) 0.0160(5) 0.0156(5) -0.0010(4) -0.0053(4) -0.0020(4)
C15 0.0146(5) 0.0159(5) 0.0123(4) -0.0015(4) -0.0051(4) 0.0030(4)
O15 0.0196(4) 0.0175(4) 0.0230(4) 0.0046(3) -0.0128(3) -0.0010(3)
C16 0.0155(5) 0.0131(4) 0.0123(4) 0.0009(3) -0.0023(4) 0.0002(3)
C17 0.0111(4) 0.0139(4) 0.0115(4) -0.0015(3) -0.0009(3) -0.0007(3)
O17 0.0130(3) 0.0143(3) 0.0209(4) 0.0043(3) -0.0048(3) -0.0041(3)
C18 0.0138(5) 0.0206(5) 0.0226(5) 0.0034(4) -0.0044(4) -0.0064(4)
C19 0.0216(5) 0.0202(5) 0.0229(5) 0.0066(4) -0.0093(4) 0.0002(4)
C20 0.0184(5) 0.0136(5) 0.0219(5) 0.0027(4) -0.0034(4) -0.0049(4)
C21 0.0141(5) 0.0208(5) 0.0112(4) -0.0021(4) -0.0024(4) 0.0007(4)
C22 0.0270(6) 0.0160(5) 0.0185(5) 0.0027(4) -0.0077(4) 0.0014(4)

loop_
_atom_type_symbol
_atom_type_description
_atom_type_scat_dispersion_real
_atom_type_scat_dispersion_imag
_atom_type_scat_source
C C 0.0033 0.0016 'International Tables Vol C Tables 4.2.6.8 and 6.1.1.4'
H H 0.0000 0.0000 'International Tables Vol C Tables 4.2.6.8 and 6.1.1.4'
N N 0.0061 0.0033 'International Tables Vol C Tables 4.2.6.8 and 6.1.1.4'
O O 0.0106 0.0060 'International Tables Vol C Tables 4.2.6.8 and 6.1.1.4'
S S 0.1246 0.1234 'International Tables Vol C Tables 4.2.6.8 and 6.1.1.4'

loop_
_geom_angle_atom_site_label_1
_geom_angle_atom_site_label_2
_geom_angle_atom_site_label_3
_geom_angle
O1 S1 O2 118.31(5)
O1 S1 C6 108.02(5)
O2 S1 C6 107.77(5)
O1 S1 C1 108.77(5)
O2 S1 C1 106.25(5)
C6 S1 C1 107.24(5)
C5 C1 C2 110.10(8)
C5 C1 S1 107.93(7)
C2 C1 S1 111.75(6)
C5 C1 H1 110.0(8)
C2 C1 H1 112.2(8)
S1 C1 H1 104.7(8)
N2 C2 C12 109.70(8)
N2 C2 C1 111.61(7)
C12 C2 C1 113.36(8)
N2 C2 H2 105.9(8)
C12 C2 H2 107.8(8)
C1 C2 H2 108.1(8)
C3 N2 C21 118.28(8)
C3 N2 C2 127.18(8)
C21 N2 C2 114.08(8)
O3 C3 N2 121.24(9)
O3 C3 C4 121.21(9)
N2 C3 C4 117.51(9)
C3 C4 C5 111.48(8)
C3 C4 C22 110.70(9)
C5 C4 C22 111.15(8)
C3 C4 H4 105.3(8)
C5 C4 H4 108.9(8)
C22 C4 H4 109.1(8)
C1 C5 C4 107.90(8)
C1 C5 H5A 110.6(8)
C4 C5 H5A 110.4(8)
C1 C5 H5B 110.6(8)
C4 C5 H5B 111.0(8)
H5A C5 H5B 106.4(11)
C7 C6 C11 121.49(10)
C7 C6 S1 118.46(8)
C11 C6 S1 120.02(8)
C6 C7 C8 118.90(10)
C6 C7 H7 118.6(9)
C8 C7 H7 122.5(9)
C9 C8 C7 120.22(10)
C9 C8 H8 120.8(9)
C7 C8 H8 119.0(9)
C8 C9 C10 120.34(10)
C8 C9 H9 120.0(9)
C10 C9 H9 119.6(9)
C11 C10 C9 120.03(10)
C11 C10 H10 119.4(9)
C9 C10 H10 120.5(9)
C10 C11 C6 119.02(10)
C10 C11 H11 119.7(8)
C6 C11 H11 121.2(8)
C17 C12 C13 117.81(9)
C17 C12 C2 120.58(8)
C13 C12 C2 121.60(8)
O13 C13 C14 123.09(9)
O13 C13 C12 115.27(8)
C14 C13 C12 121.64(9)
C13 O13 C18 116.92(8)
C13 C14 C15 118.76(9)
C13 C14 H14 123.3(9)
C15 C14 H14 117.9(9)
O15 C15 C16 123.84(9)
O15 C15 C14 114.31(9)
C16 C15 C14 121.84(9)
C15 O15 C19 118.18(8)
C15 C16 C17 118.09(9)
C15 C16 H16 121.5(8)
C17 C16 H16 120.4(8)
O17 C17 C12 115.29(8)
O17 C17 C16 122.86(9)
C12 C17 C16 121.85(9)
C17 O17 C20 118.69(8)
O13 C18 H18A 109.8(9)
O13 C18 H18B 105.7(9)
H18A C18 H18B 109.9(12)
O13 C18 H18C 109.6(8)
H18A C18 H18C 110.5(12)
H18B C18 H18C 111.2(12)
O15 C19 H19A 111.6(8)
O15 C19 H19B 105.0(9)
H19A C19 H19B 108.8(12)
O15 C19 H19C 111.5(9)
H19A C19 H19C 109.6(12)
H19B C19 H19C 110.3(12)
O17 C20 H20A 111.7(9)
O17 C20 H20B 106.1(9)
H20A C20 H20B 109.0(12)
O17 C20 H20C 110.3(8)
H20A C20 H20C 111.2(12)
H20B C20 H20C 108.3(12)
N2 C21 H21A 109.9(9)
N2 C21 H21B 108.5(8)
H21A C21 H21B 109.0(12)
N2 C21 H21C 112.0(8)
H21A C21 H21C 108.3(12)
H21B C21 H21C 109.1(11)
C4 C22 H22A 111.3(9)
C4 C22 H22B 109.0(9)
H22A C22 H22B 108.7(13)
C4 C22 H22C 111.4(9)
H22A C22 H22C 107.0(12)
H22B C22 H22C 109.4(13)

loop_
_geom_bond_atom_site_label_1
_geom_bond_atom_site_label_2
_geom_bond_distance
S1 O1 1.4458(8)
S1 O2 1.4511(8)
S1 C6 1.7758(10)
S1 C1 1.8032(10)
C1 C5 1.5283(13)
C1 C2 1.5398(13)
C1 H1 0.957(13)
C2 N2 1.4873(12)
C2 C12 1.5171(13)
C2 H2 0.958(13)
N2 C3 1.3552(13)
N2 C21 1.4640(12)
C3 O3 1.2376(13)
C3 C4 1.5267(14)
C4 C5 1.5305(14)
C4 C22 1.5308(14)
C4 H4 0.987(14)
C5 H5A 0.959(13)
C5 H5B 0.982(14)
C6 C7 1.3927(15)
C6 C11 1.3960(14)
C7 C8 1.3959(16)
C7 H7 0.930(15)
C8 C9 1.3916(16)
C8 H8 0.986(16)
C9 C10 1.3964(16)
C9 H9 0.950(16)
C10 C11 1.3934(15)
C10 H10 0.946(15)
C11 H11 0.956(14)
C12 C17 1.3994(13)
C12 C13 1.4062(13)
C13 O13 1.3726(12)
C13 C14 1.3894(13)
O13 C18 1.4302(12)
C14 C15 1.3939(14)
C14 H14 0.934(14)
C15 O15 1.3696(12)
C15 C16 1.3920(14)
O15 C19 1.4231(13)
C16 C17 1.4035(13)
C16 H16 0.953(14)
C17 O17 1.3675(12)
O17 C20 1.4308(12)
C18 H18A 0.966(15)
C18 H18B 0.969(15)
C18 H18C 0.981(15)
C19 H19A 0.993(15)
C19 H19B 0.978(15)
C19 H19C 0.966(15)
C20 H20A 0.977(15)
C20 H20B 0.961(15)
C20 H20C 0.970(15)
C21 H21A 0.961(15)
C21 H21B 0.981(14)
C21 H21C 0.970(14)
C22 H22A 0.969(16)
C22 H22B 0.981(16)
C22 H22C 0.957(15)

loop_
_geom_torsion_atom_site_label_1
_geom_torsion_atom_site_label_2
_geom_torsion_atom_site_label_3
_geom_torsion_atom_site_label_4
_geom_torsion
O1 S1 C1 C5 68.73(7)
O2 S1 C1 C5 -59.64(8)
C6 S1 C1 C5 -174.68(6)
O1 S1 C1 C2 -52.46(7)
O2 S1 C1 C2 179.17(6)
C6 S1 C1 C2 64.13(7)
C5 C1 C2 N2 35.94(10)
S1 C1 C2 N2 155.87(6)
C5 C1 C2 C12 160.42(8)
S1 C1 C2 C12 -79.65(9)
C12 C2 N2 C3 -122.98(10)
C1 C2 N2 C3 3.52(13)
C12 C2 N2 C21 48.99(10)
C1 C2 N2 C21 175.50(8)
C21 N2 C3 O3 -2.08(14)
C2 N2 C3 O3 169.59(9)
C21 N2 C3 C4 175.56(8)
C2 N2 C3 C4 -12.77(14)
O3 C3 C4 C5 159.26(10)
N2 C3 C4 C5 -18.38(12)
O3 C3 C4 C22 34.99(13)
N2 C3 C4 C22 -142.65(9)
C2 C1 C5 C4 -65.63(10)
S1 C1 C5 C4 172.16(7)
C3 C4 C5 C1 56.22(10)
C22 C4 C5 C1 -179.76(8)
O1 S1 C6 C7 -11.45(10)
O2 S1 C6 C7 117.45(8)
C1 S1 C6 C7 -128.53(8)
O1 S1 C6 C11 170.49(8)
O2 S1 C6 C11 -60.61(9)
C1 S1 C6 C11 53.41(9)
C11 C6 C7 C8 0.97(16)
S1 C6 C7 C8 -177.07(8)
C6 C7 C8 C9 -1.27(16)
C7 C8 C9 C10 0.48(17)
C8 C9 C10 C11 0.64(17)
C9 C10 C11 C6 -0.94(16)
C7 C6 C11 C10 0.13(15)
S1 C6 C11 C10 178.14(8)
N2 C2 C12 C17 -114.72(10)
C1 C2 C12 C17 119.77(10)
N2 C2 C12 C13 65.31(11)
C1 C2 C12 C13 -60.20(12)
C17 C12 C13 O13 179.38(8)
C2 C12 C13 O13 -0.65(13)
C17 C12 C13 C14 -0.83(14)
C2 C12 C13 C14 179.14(9)
C14 C13 O13 C18 -17.55(14)
C12 C13 O13 C18 162.24(9)
O13 C13 C14 C15 179.86(9)
C12 C13 C14 C15 0.08(15)
C13 C14 C15 O15 178.79(9)
C13 C14 C15 C16 -0.06(15)
C16 C15 O15 C19 -2.21(15)
C14 C15 O15 C19 178.96(9)
O15 C15 C16 C17 -177.95(9)
C14 C15 C16 C17 0.80(15)
C13 C12 C17 O17 -178.09(8)
C2 C12 C17 O17 1.94(13)
C13 C12 C17 C16 1.60(14)
C2 C12 C17 C16 -178.37(9)
C15 C16 C17 O17 178.08(9)
C15 C16 C17 C12 -1.59(15)
C12 C17 O17 C20 -169.97(9)
C16 C17 O17 C20 10.33(14)
